data_1530092
loop_
_publ_author_name
'Hiltunen, L.'
'Holsa, J.'
'Micka, Z.'

_publ_section_title
;
 Crystal structure, thermal behaviour, and infrared absorption spectrum of
 cesium hydrogen selenite selenious acid (1/2) Cs H Se O3 (H2 Se O3)2
;
_journal_name_full 'Journal of Solid State Chemistry'
_journal_page_first 307
_journal_page_last 313
_journal_volume 68
_journal_year 1987
_chemical_formula_sum 'Cs H5 O9 Se3'
_chemical_name_systematic 'Cs H Se O3 (H2 Se O3)2'
_space_group_IT_number 14
_symmetry_space_group_name_Hall '-P 2ybc'
_symmetry_space_group_name_H-M 'P 1 21/c 1'
_cell_angle_alpha 90
_cell_angle_beta 95.141
_cell_angle_gamma 90
_cell_formula_units_Z 4
_cell_length_a 8.9897
_cell_length_b 8.5078
_cell_length_c 12.6476
_cell_volume 963.430
_citation_journal_id_ASTM JSSCBI
_cod_data_source_file Hiltunen_JSSCBI_1987_1410.cif
_cod_data_source_block H5Cs1O9Se3
_cod_original_cell_volume 963.4297
_cod_original_formula_sum 'H5 Cs1 O9 Se3'
_cod_database_code 1530092

loop_
_symmetry_equiv_pos_as_xyz
x,y,z
-x,y+1/2,-z+1/2
-x,-y,-z
x,-y-1/2,z-1/2

loop_
_atom_site_label
_atom_site_type_symbol
_atom_site_fract_x
_atom_site_fract_y
_atom_site_fract_z
_atom_site_occupancy
_atom_site_U_iso_or_equiv
Cs1 Cs+1 0.7424 0.2573 0.9952 1 0.0
O8 O-2 -0.1539 0.1107 0.2773 1 0.0
O7 O-2 0.0097 -0.1264 0.3207 1 0.0
O3 O-2 0.1073 0.1454 0.4957 1 0.0
O9 O-2 0.0111 -0.0015 0.1304 1 0.0
O4 O-2 0.5229 0.6299 0.1825 1 0.0
O6 O-2 0.4963 0.4985 0.3642 1 0.0
Se3 Se+4 0.0294 0.0443 0.2641 1 0.0
O5 O-2 0.689 0.3873 0.2384 1 0.0
Se1 Se+4 0.2657 0.2646 0.5354 1 0.0
Se2 Se+4 0.5143 0.4388 0.2341 1 0.0
O2 O-2 0.2473 0.3911 0.4346 1 0.0
O1 O-2 0.4015 0.1455 0.5063 1 0.0
